data_7200719
loop_
_publ_author_name
'Verdan, Simon'
'Melich, Xavier'
'Bernardinelli, G\'erald'
'Williams, Alan F.'

_publ_section_title
;
 Molecular bricklaying II. : Anion and chain length effects in
 bisbenzimidazolonium salts
;
_journal_issue 7
_journal_name_full CrystEngComm
_journal_page_first 1416
_journal_paper_doi 10.1039/b820737b
_journal_volume 11
_journal_year 2009
_chemical_formula_moiety 'C16 H16 N4, 2(C2 Au N2)'
_chemical_formula_sum 'C20 H16 Au2 N8'
_chemical_formula_weight 762.4
_space_group_IT_number 14
_symmetry_cell_setting monoclinic
_symmetry_space_group_name_Hall '-P 2yn'
_symmetry_space_group_name_H-M 'P 1 21/n 1'
_cell_angle_alpha 90.00000
_cell_angle_beta 91.980(6)
_cell_angle_gamma 90.00000
_cell_formula_units_Z 2
_cell_length_a 5.3122(2)
_cell_length_b 8.5766(5)
_cell_length_c 23.1952(11)
_cell_measurement_reflns_used 8000
_cell_measurement_temperature 200
_cell_measurement_theta_max 28.0
_cell_measurement_theta_min 4.5
_cell_volume 1056.16(9)
_computing_cell_refinement 'CELL (Stoe & Cie, 1999)'
_computing_data_collection 'EXPOSE (Stoe & Cie, 1999)'
_computing_data_reduction 'XRED (Stoe & Cie, 1999)'
_computing_molecular_graphics xtal_gx3
_computing_publication_material xtal_CIFIO
_computing_structure_refinement xtal_CRYLSQ
_computing_structure_solution SIR97
_diffrn_detector_area_resol_mean 6
_diffrn_measured_fraction_theta_full 1.
_diffrn_measured_fraction_theta_max 1.
_diffrn_measurement_device_type 'Stoe Ipds'
_diffrn_measurement_method \f
_diffrn_radiation_type MoK\a
_diffrn_radiation_wavelength .71073
_diffrn_reflns_av_R_equivalents .04
_diffrn_reflns_limit_h_max 6
_diffrn_reflns_limit_h_min -6
_diffrn_reflns_limit_k_max 11
_diffrn_reflns_limit_k_min -11
_diffrn_reflns_limit_l_max 30
_diffrn_reflns_limit_l_min -30
_diffrn_reflns_number 11177
_diffrn_reflns_theta_full 28.
_diffrn_reflns_theta_max 28.
_diffrn_standards_decay_% 0
_exptl_absorpt_coefficient_mu 13.90
_exptl_absorpt_correction_T_max .4422
_exptl_absorpt_correction_T_min .1510
_exptl_absorpt_correction_type numerical
_exptl_absorpt_process_details 'XRED; Stoe & Cie, 1999'
_exptl_crystal_colour colorless
_exptl_crystal_density_diffrn 2.397
_exptl_crystal_density_meas ?
_exptl_crystal_description prism
_exptl_crystal_F_000 700
_exptl_crystal_size_max .155
_exptl_crystal_size_mid .111
_exptl_crystal_size_min .062
_refine_diff_density_max .085
_refine_diff_density_min -5.279
_refine_ls_abs_structure_details none
_refine_ls_extinction_method none
_refine_ls_goodness_of_fit_ref 1.44(2)
_refine_ls_hydrogen_treatment mixed
_refine_ls_number_parameters 142
_refine_ls_number_reflns 2074
_refine_ls_R_factor_gt .030
_refine_ls_shift/su_max .003
_refine_ls_structure_factor_coef F
_refine_ls_weighting_details \w=1/[\s^2^(Fo)+0.0001(Fo^2^)]
_refine_ls_weighting_scheme calc
_refine_ls_wR_factor_ref .030
_reflns_number_gt 2104
_reflns_number_total 2527
_reflns_threshold_expression 'refl observed if Fo > 3.99 \s(Fo)'
_cod_data_source_file b820737b.txt
_cod_data_source_block VSIM
_cod_depositor_comments
;
The following automatic conversions were performed:

'_exptl_crystal_density_meas' value 'not_measured' was changed to '?'
- the value is perceived as not measured.

Automatic conversion script
Id: cif_fix_values 3008 2015-01-20 13:52:24Z robertas 
;
_cod_original_sg_symbol_H-M 'P 21/n'
_cod_database_code 7200719

loop_
_symmetry_equiv_pos_as_xyz
+x,+y,+z
1/2-x,1/2+y,1/2-z
-x,-y,-z
1/2+x,1/2-y,1/2+z

loop_
_atom_site_label
_atom_site_fract_x
_atom_site_fract_y
_atom_site_fract_z
_atom_site_U_iso_or_equiv
_atom_site_occupancy
_atom_site_adp_type
Au .55430(4) .97075(3) .429038(10) .02781(12) 1.00000 Uani
N1 .7105(9) .5343(5) .37751(19) .026(2) 1.00000 Uani
N2 .3913(9) .3861(5) .39751(19) .024(2) 1.00000 Uani
C1 .6169(11) .4751(6) .3251(3) .026(3) 1.00000 Uani
C2 .6877(12) .4953(7) .2686(3) .031(3) 1.00000 Uani
C3 .5426(13) .4183(8) .2262(3) .037(3) 1.00000 Uani
C4 .3413(13) .3239(7) .2394(3) .037(3) 1.00000 Uani
C5 .2678(11) .3033(6) .2955(3) .032(3) 1.00000 Uani
C6 .4114(10) .3809(6) .3384(3) .027(3) 1.00000 Uani
C7 .5716(10) .4792(6) .4197(3) .025(3) 1.00000 Uani
C8 .6154(10) .5144(7) .4820(3) .026(3) 1.00000 Uani
C01 .2775(10) .8168(6) .4156(3) .027(3) 1.00000 Uani
C02 .8349(11) 1.1260(6) .4364(3) .033(3) 1.00000 Uani
N01 .1200(10) .7282(6) .4058(3) .032(3) 1.00000 Uani
N02 .9937(11) 1.2132(6) .4388(3) .040(3) 1.00000 Uani
H01 .848(9) .602(7) .384(3) .04000 1.00000 Uiso
H02 .278(11) .342(8) .422(3) .04000 1.00000 Uiso
H2 .82927 .56591 .25877 .04000 1.00000 Uiso
H3 .58658 .43043 .18489 .04000 1.00000 Uiso
H4 .25096 .26546 .20902 .04000 1.00000 Uiso
H5 .12278 .23893 .30398 .04000 1.00000 Uiso
H81 .75309 .44508 .49692 .04000 1.00000 Uiso
H82 .67000 .62228 .48600 .04000 1.00000 Uiso

loop_
_atom_site_aniso_label
_atom_site_aniso_U_11
_atom_site_aniso_U_22
_atom_site_aniso_U_33
_atom_site_aniso_U_12
_atom_site_aniso_U_13
_atom_site_aniso_U_23
Au .02562(12) .02129(11) .03652(12) -.00680(8) .00126(8) -.00019(9)
N1 .027(3) .025(2) .027(2) -.0075(18) -.0003(17) .0020(17)
N2 .024(3) .018(2) .030(3) -.0053(16) .0011(17) -.0020(15)
C1 .027(3) .021(2) .030(3) -.005(2) -.001(2) -.000(2)
C2 .033(3) .033(3) .029(3) -.000(3) .008(3) .004(2)
C3 .046(4) .035(3) .030(3) .006(3) .000(3) -.003(3)
C4 .040(4) .036(3) .035(3) .005(3) -.008(3) -.011(3)
C5 .031(3) .027(3) .039(3) -.009(3) -.006(3) -.008(3)
C6 .029(3) .024(3) .027(3) -.001(2) -.003(2) -.0021(19)
C7 .024(3) .020(3) .029(3) -.0072(19) -.002(2) -.0017(18)
C8 .022(3) .030(3) .027(3) -.006(2) -.001(2) -.001(2)
C01 .021(3) .021(3) .039(3) -.0043(19) -.001(3) .005(2)
C02 .031(3) .027(3) .041(3) -.007(3) .006(3) -.005(3)
N01 .035(3) .025(3) .036(3) -.002(2) .004(3) .0037(18)
N02 .037(3) .030(3) .053(4) -.011(3) .002(3) -.004(3)

loop_
_atom_type_symbol
_atom_type_scat_source
_atom_type_scat_dispersion_real
_atom_type_scat_dispersion_imag
C Int._Tables_Vol_IV_Tables_2.2B_and_2.3.1 .002 .002
H Int._Tables_Vol_IV_Tables_2.2B_and_2.3.1 0 0
N Int._Tables_Vol_IV_Tables_2.2B_and_2.3.1 .004 .003
Au Int._Tables_Vol_IV_Tables_2.2B_and_2.3.1 -2.688 8.798

loop_
_geom_angle_atom_site_label_1
_geom_angle_atom_site_label_2
_geom_angle_atom_site_label_3
_geom_angle_site_symmetry_1
_geom_angle_site_symmetry_2
_geom_angle_site_symmetry_3
_geom_angle
C01 Au C02 . . . 175.9(3)
C1 N1 C7 . . . 108.8(5)
C1 N1 H01 . . . 128(4)
C7 N1 H01 . . . 123(4)
C6 N2 C7 . . . 108.8(5)
C6 N2 H02 . . . 133(4)
C7 N2 H02 . . . 118(4)
N1 C1 C2 . . . 132.8(5)
N1 C1 C6 . . . 105.9(5)
C2 C1 C6 . . . 121.3(5)
C1 C2 C3 . . . 116.5(6)
C2 C3 C4 . . . 122.2(6)
C3 C4 C5 . . . 122.0(6)
C4 C5 C6 . . . 116.3(6)
N2 C6 C1 . . . 106.8(5)
N2 C6 C5 . . . 131.5(5)
C1 C6 C5 . . . 121.7(5)
N1 C7 N2 . . . 109.7(5)
N1 C7 C8 . . . 124.8(5)
N2 C7 C8 . . . 125.6(5)
C7 C8 C8 . . 3_666 113.4(5)
Au C01 N01 . . . 177.5(6)
Au C02 N02 . . . 178.0(6)

loop_
_geom_bond_atom_site_label_1
_geom_bond_atom_site_label_2
_geom_bond_site_symmetry_1
_geom_bond_site_symmetry_2
_geom_bond_distance
Au C01 . . 1.993(5)
Au C02 . . 2.001(6)
N1 C1 . . 1.393(7)
N1 C7 . . 1.333(7)
N1 H01 . . .94(5)
N2 C6 . . 1.379(7)
N2 C7 . . 1.336(7)
N2 H02 . . .93(6)
C1 C2 . . 1.386(8)
C1 C6 . . 1.401(8)
C2 C3 . . 1.396(9)
C3 C4 . . 1.384(9)
C4 C5 . . 1.381(9)
C5 C6 . . 1.402(8)
C7 C8 . . 1.487(8)
C8 C8 . 3_666 1.526(8)
C01 N01 . . 1.147(7)
C02 N02 . . 1.128(8)

loop_
_geom_hbond_atom_site_label_D
_geom_hbond_atom_site_label_H
_geom_hbond_atom_site_label_A
_geom_hbond_site_symmetry_D
_geom_hbond_site_symmetry_H
_geom_hbond_site_symmetry_A
_geom_hbond_distance_DH
_geom_hbond_distance_HA
_geom_hbond_distance_DA
_geom_hbond_angle_DHA
N1 H01 N01 . . 655 0.94(5) 1.86(5) 2.798(6) 173(6)
N2 H02 N02 . . 445 0.93(6) 1.92(6) 2.778(7) 153(5)

loop_
_geom_torsion_atom_site_label_1
_geom_torsion_atom_site_label_2
_geom_torsion_atom_site_label_3
_geom_torsion_atom_site_label_4
_geom_torsion_site_symmetry_1
_geom_torsion_site_symmetry_2
_geom_torsion_site_symmetry_3
_geom_torsion_site_symmetry_4
_geom_torsion
C7 N1 C1 C2 . . . . 179.4(6)
C7 N1 C1 C6 . . . . .2(6)
H01 N1 C1 C2 . . . . 0(5)
H01 N1 C1 C6 . . . . -180(4)
C1 N1 C7 N2 . . . . .2(6)
C1 N1 C7 C8 . . . . 179.1(5)
H01 N1 C7 N2 . . . . -180(4)
H01 N1 C7 C8 . . . . 0(4)
C7 N2 C6 C1 . . . . .6(6)
C7 N2 C6 C5 . . . . -178.9(6)
H02 N2 C6 C1 . . . . 178(5)
H02 N2 C6 C5 . . . . -1(5)
C6 N2 C7 N1 . . . . -.5(6)
C6 N2 C7 C8 . . . . -179.4(5)
H02 N2 C7 N1 . . . . -179(5)
H02 N2 C7 C8 . . . . 3(5)
N1 C1 C2 C3 . . . . -178.5(6)
C6 C1 C2 C3 . . . . .6(8)
N1 C1 C6 N2 . . . . -.5(6)
N1 C1 C6 C5 . . . . 179.1(5)
C2 C1 C6 N2 . . . . -179.8(5)
C2 C1 C6 C5 . . . . -.2(8)
C1 C2 C3 C4 . . . . -1.3(9)
C2 C3 C4 C5 . . . . 1.7(10)
C3 C4 C5 C6 . . . . -1.2(9)
C4 C5 C6 N2 . . . . 180.0(6)
C4 C5 C6 C1 . . . . .5(8)
N1 C7 C8 C8 . . . 3_666 159.9(5)
N2 C7 C8 C8 . . . 3_666 -21.4(7)
